data_7133622
loop_
_publ_author_name
'Alimi, Lukman O.'
'Liu, Xin'
'Zhang, Gengwu'
'Moosa, Basem'
'Khashab, Niveen M.'

_publ_section_title
;
 Polar organic cages for efficiently separating azeotropic mixtures.
;
_journal_issue 77
_journal_name_full 'Chemical communications (Cambridge, England)'
_journal_page_first 10768
_journal_page_last 10771
_journal_paper_doi 10.1039/d4cc03520h
_journal_volume 60
_journal_year 2024
_chemical_formula_sum 'C36 H42 N8 O6'
_chemical_formula_weight 682.77
_space_group_crystal_system monoclinic
_space_group_IT_number 14
_space_group_name_Hall '-P 2yn'
_space_group_name_H-M_alt 'P 1 21/n 1'
_atom_sites_solution_hydrogens mixed
_audit_creation_method SHELXL-2018/3
_audit_update_record
;
2024-06-09 deposited with the CCDC.	2024-08-27 downloaded from the CCDC.
;
_cell_angle_alpha 90
_cell_angle_beta 102.268(8)
_cell_angle_gamma 90
_cell_formula_units_Z 4
_cell_length_a 13.685(4)
_cell_length_b 16.419(4)
_cell_length_c 15.856(4)
_cell_measurement_reflns_used 8984
_cell_measurement_temperature 150(2)
_cell_measurement_theta_max 63.3322
_cell_measurement_theta_min 3.4121
_cell_volume 3481.4(16)
_computing_structure_refinement 'SHELXL-2018/3 (Sheldrick, 2018)'
_computing_structure_solution 'SHELXT 2018/2 (Sheldrick, 2018)'
_diffrn_ambient_temperature 150(2)
_diffrn_measured_fraction_theta_full 0.995
_diffrn_measured_fraction_theta_max 0.995
_diffrn_measurement_device_type 'Bruker APEX-II CCD'
_diffrn_measurement_method '\f and \w scans'
_diffrn_radiation_type GaK\a
_diffrn_radiation_wavelength 1.34139
_diffrn_reflns_av_R_equivalents 0.0838
_diffrn_reflns_av_unetI/netI 0.0528
_diffrn_reflns_Laue_measured_fraction_full 0.995
_diffrn_reflns_Laue_measured_fraction_max 0.995
_diffrn_reflns_limit_h_max 18
_diffrn_reflns_limit_h_min -18
_diffrn_reflns_limit_k_max 21
_diffrn_reflns_limit_k_min -21
_diffrn_reflns_limit_l_max 21
_diffrn_reflns_limit_l_min -21
_diffrn_reflns_number 85187
_diffrn_reflns_point_group_measured_fraction_full 0.995
_diffrn_reflns_point_group_measured_fraction_max 0.995
_diffrn_reflns_theta_full 63.431
_diffrn_reflns_theta_max 63.431
_diffrn_reflns_theta_min 3.375
_exptl_absorpt_coefficient_mu 0.473
_exptl_absorpt_correction_type multi-scan
_exptl_absorpt_process_details SADABS
_exptl_crystal_colour Yellow
_exptl_crystal_density_diffrn 1.303
_exptl_crystal_description Block
_exptl_crystal_F_000 1448
_exptl_crystal_size_max 0.3
_exptl_crystal_size_mid 0.2
_exptl_crystal_size_min 0.1
_exptl_transmission_factor_max 0.985
_exptl_transmission_factor_min 0.976
_refine_diff_density_max 0.308
_refine_diff_density_min -0.331
_refine_diff_density_rms 0.073
_refine_ls_extinction_method none
_refine_ls_goodness_of_fit_ref 1.076
_refine_ls_hydrogen_treatment mixed
_refine_ls_matrix_type full
_refine_ls_number_parameters 475
_refine_ls_number_reflns 8602
_refine_ls_number_restraints 0
_refine_ls_restrained_S_all 1.076
_refine_ls_R_factor_all 0.0567
_refine_ls_R_factor_gt 0.0447
_refine_ls_shift/su_max 0.001
_refine_ls_shift/su_mean 0.000
_refine_ls_structure_factor_coef Fsqd
_refine_ls_weighting_details 'w=1/[\s^2^(Fo^2^)+(0.0767P)^2^+0.3627P] where P=(Fo^2^+2Fc^2^)/3'
_refine_ls_weighting_scheme calc
_refine_ls_wR_factor_gt 0.1212
_refine_ls_wR_factor_ref 0.1269
_reflns_Friedel_coverage 0.000
_reflns_number_gt 7370
_reflns_number_total 8602
_reflns_threshold_expression 'I > 2\s(I)'
_cod_data_source_file d4cc03520h2.cif
_cod_data_source_block DIHO-cage@Py
_cod_depositor_comments 'Adding full bibliography for 7133620--7133624.cif.'
_cod_original_sg_symbol_H-M 'P 21/n'
_cod_database_code 7133622
_shelx_shelxl_version_number 2018/3
_shelx_space_group_comment
;
The symmetry employed for this shelxl refinement is uniquely defined
by the following loop, which should always be used as a source of
symmetry information in preference to the above space-group names.
They are only intended as comments.
;

loop_
_space_group_symop_operation_xyz
'x, y, z'
'-x+1/2, y+1/2, -z+1/2'
'-x, -y, -z'
'x-1/2, -y-1/2, z-1/2'

loop_
_atom_site_label
_atom_site_type_symbol
_atom_site_fract_x
_atom_site_fract_y
_atom_site_fract_z
_atom_site_U_iso_or_equiv
_atom_site_adp_type
_atom_site_occupancy
_atom_site_site_symmetry_order
_atom_site_calc_flag
_atom_site_refinement_flags_posn
_atom_site_refinement_flags_adp
_atom_site_refinement_flags_occupancy
_atom_site_disorder_assembly
_atom_site_disorder_group
O2 O 0.64545(6) 0.46794(5) 0.68497(5) 0.03099(17) Uani 1 1 d . . . . .
O1 O 0.49682(6) 0.69954(5) 0.43666(5) 0.03123(17) Uani 1 1 d . . . . .
O5 O 0.85088(6) 0.48103(5) 0.50081(5) 0.03415(18) Uani 1 1 d . . . . .
O4 O 0.56596(6) 0.81746(5) 0.68362(5) 0.03473(18) Uani 1 1 d . . . . .
O3 O 0.89804(6) 0.84536(6) 0.53703(5) 0.03890(19) Uani 1 1 d . . . . .
O6 O 0.96940(6) 0.69125(5) 0.77722(5) 0.03564(18) Uani 1 1 d . . . . .
N4 N 0.58616(6) 0.61739(5) 0.33334(5) 0.02717(18) Uani 1 1 d . . . . .
N1 N 0.70725(6) 0.63829(5) 0.93301(5) 0.02723(18) Uani 1 1 d . . . . .
N3 N 0.56302(7) 0.55233(6) 0.79136(5) 0.02941(19) Uani 1 1 d . . . . .
N6 N 0.89369(7) 0.58625(6) 0.86931(6) 0.03057(19) Uani 1 1 d . . . . .
N7 N 0.69103(7) 0.79918(5) 0.83155(6) 0.02886(18) Uani 1 1 d . . . . .
N2 N 0.76391(6) 0.69235(6) 0.27333(5) 0.02869(19) Uani 1 1 d . . . . .
N5 N 0.91138(6) 0.59318(6) 0.40532(6) 0.0322(2) Uani 1 1 d . . . . .
N8 N 0.77264(7) 0.84362(6) 0.38628(6) 0.0352(2) Uani 1 1 d . . . . .
C31 C 0.89139(7) 0.56466(6) 0.71953(6) 0.0269(2) Uani 1 1 d . . . . .
C14 C 0.74576(8) 0.81840(6) 0.69907(6) 0.0268(2) Uani 1 1 d . . . . .
C2 C 0.59366(7) 0.57666(6) 0.47944(6) 0.02416(19) Uani 1 1 d . . . . .
C4 C 0.51584(7) 0.65003(6) 0.57958(6) 0.0270(2) Uani 1 1 d . . . . .
H4 H 0.476774 0.694386 0.592290 0.032 Uiso 1 1 calc R U . . .
C6 C 0.60951(7) 0.52587(6) 0.62521(6) 0.02490(19) Uani 1 1 d . . . . .
C1 C 0.61719(7) 0.56693(6) 0.39446(6) 0.0261(2) Uani 1 1 d . . . . .
H1 H 0.656667 0.521845 0.384325 0.031 Uiso 1 1 calc R U . . .
C3 C 0.53474(7) 0.64274(6) 0.49765(6) 0.02528(19) Uani 1 1 d . . . . .
C7 C 0.62917(7) 0.51880(6) 0.54325(6) 0.02567(19) Uani 1 1 d . . . . .
H7 H 0.667339 0.473974 0.530289 0.031 Uiso 1 1 calc R U . . .
C5 C 0.55348(7) 0.59290(6) 0.64439(6) 0.02522(19) Uani 1 1 d . . . . .
C19 C 0.64759(7) 0.82146(6) 0.64761(7) 0.0278(2) Uani 1 1 d . . . . .
C17 C 0.71784(8) 0.83467(6) 0.52004(7) 0.0286(2) Uani 1 1 d . . . . .
C29 C 0.87984(7) 0.53336(6) 0.56814(7) 0.0276(2) Uani 1 1 d . . . . .
C34 C 0.86858(8) 0.54133(6) 0.80222(7) 0.0288(2) Uani 1 1 d . . . . .
H34 H 0.834301 0.491639 0.806255 0.035 Uiso 1 1 calc R U . . .
C8 C 0.53529(7) 0.60435(7) 0.73084(6) 0.0280(2) Uani 1 1 d . . . . .
H8 H 0.501600 0.652189 0.742773 0.034 Uiso 1 1 calc R U . . .
C32 C 0.93941(7) 0.63919(6) 0.70959(7) 0.0285(2) Uani 1 1 d . . . . .
C16 C 0.81556(8) 0.83648(6) 0.57200(7) 0.0298(2) Uani 1 1 d . . . . .
C28 C 0.92487(7) 0.60899(7) 0.55767(7) 0.0283(2) Uani 1 1 d . . . . .
C23 C 0.66325(8) 0.67655(7) 0.22103(6) 0.0300(2) Uani 1 1 d . . . . .
H23A H 0.668416 0.668298 0.160284 0.036 Uiso 1 1 calc R U . . .
H23B H 0.621218 0.725307 0.222948 0.036 Uiso 1 1 calc R U . . .
C30 C 0.86325(7) 0.51244(6) 0.64859(7) 0.0288(2) Uani 1 1 d . . . . .
H30 H 0.832298 0.461864 0.655784 0.035 Uiso 1 1 calc R U . . .
C33 C 0.95512(8) 0.66038(7) 0.62899(7) 0.0315(2) Uani 1 1 d . . . . .
H33 H 0.986923 0.710599 0.621933 0.038 Uiso 1 1 calc R U . . .
C11 C 0.66837(9) 0.71658(7) 0.95641(7) 0.0317(2) Uani 1 1 d . . . . .
H11A H 0.677950 0.719199 1.020020 0.038 Uiso 1 1 calc R U . . .
H11B H 0.595555 0.718582 0.931973 0.038 Uiso 1 1 calc R U . . .
C24 C 0.61123(7) 0.60297(7) 0.25008(6) 0.0288(2) Uani 1 1 d . . . . .
H24A H 0.549413 0.591044 0.206679 0.035 Uiso 1 1 calc R U . . .
H24B H 0.655640 0.554890 0.254084 0.035 Uiso 1 1 calc R U . . .
C13 C 0.76323(8) 0.80637(6) 0.79255(7) 0.0280(2) Uani 1 1 d . . . . .
H13 H 0.830010 0.803842 0.825079 0.034 Uiso 1 1 calc R U . . .
C15 C 0.82787(8) 0.82752(7) 0.66049(7) 0.0304(2) Uani 1 1 d . . . . .
H15 H 0.893417 0.827573 0.695629 0.037 Uiso 1 1 calc R U . . .
C9 C 0.54277(8) 0.56941(7) 0.87609(7) 0.0334(2) Uani 1 1 d . . . . .
H9A H 0.498206 0.526745 0.891032 0.040 Uiso 1 1 calc R U . . .
H9B H 0.507921 0.622392 0.874599 0.040 Uiso 1 1 calc R U . . .
C27 C 0.93898(8) 0.63588(7) 0.47352(7) 0.0318(2) Uani 1 1 d . . . . .
H27 H 0.969865 0.687085 0.469227 0.038 Uiso 1 1 calc R U . . .
C18 C 0.63546(8) 0.82861(6) 0.55889(7) 0.0294(2) Uani 1 1 d . . . . .
H18 H 0.569902 0.829402 0.523795 0.035 Uiso 1 1 calc R U . . .
C20 C 0.70078(8) 0.83764(6) 0.42587(7) 0.0314(2) Uani 1 1 d . . . . .
H20 H 0.634140 0.835043 0.393075 0.038 Uiso 1 1 calc R U . . .
C10 C 0.63951(8) 0.57199(7) 0.94506(6) 0.0317(2) Uani 1 1 d . . . . .
H10A H 0.622470 0.578102 1.002371 0.038 Uiso 1 1 calc R U . . .
H10B H 0.674891 0.519434 0.944755 0.038 Uiso 1 1 calc R U . . .
C25 C 0.83534(8) 0.63127(8) 0.25518(7) 0.0345(2) Uani 1 1 d . . . . .
H25A H 0.853352 0.644874 0.199585 0.041 Uiso 1 1 calc R U . . .
H25B H 0.802228 0.577346 0.248638 0.041 Uiso 1 1 calc R U . . .
C36 C 0.80809(8) 0.62344(7) 0.98560(6) 0.0320(2) Uani 1 1 d . . . . .
H36A H 0.801918 0.606682 1.044218 0.038 Uiso 1 1 calc R U . . .
H36B H 0.846193 0.675119 0.991167 0.038 Uiso 1 1 calc R U . . .
C12 C 0.71692(9) 0.79137(6) 0.92562(7) 0.0324(2) Uani 1 1 d . . . . .
H12A H 0.694728 0.840763 0.952077 0.039 Uiso 1 1 calc R U . . .
H12B H 0.790470 0.787284 0.944878 0.039 Uiso 1 1 calc R U . . .
C35 C 0.86716(9) 0.55855(7) 0.94899(7) 0.0337(2) Uani 1 1 d . . . . .
H35A H 0.928858 0.545493 0.992064 0.040 Uiso 1 1 calc R U . . .
H35B H 0.826643 0.508246 0.937416 0.040 Uiso 1 1 calc R U . . .
C26 C 0.93089(8) 0.62537(8) 0.32486(7) 0.0366(3) Uani 1 1 d . . . . .
H26A H 0.979233 0.589523 0.304428 0.044 Uiso 1 1 calc R U . . .
H26B H 0.961378 0.680110 0.335412 0.044 Uiso 1 1 calc R U . . .
C22 C 0.79764(9) 0.77398(8) 0.25470(7) 0.0364(2) Uani 1 1 d . . . . .
H22A H 0.785794 0.780840 0.191300 0.044 Uiso 1 1 calc R U . . .
H22B H 0.870664 0.777649 0.277644 0.044 Uiso 1 1 calc R U . . .
C21 C 0.74710(10) 0.84403(8) 0.29192(7) 0.0389(3) Uani 1 1 d . . . . .
H21A H 0.768297 0.896361 0.270470 0.047 Uiso 1 1 calc R U . . .
H21B H 0.673680 0.839382 0.272007 0.047 Uiso 1 1 calc R U . . .
H9 H 0.6229(12) 0.4832(10) 0.7361(11) 0.052(4) Uiso 1 1 d . . . . .
H2 H 0.5165(14) 0.6817(11) 0.3875(12) 0.062(5) Uiso 1 1 d . . . . .
H3 H 0.5904(13) 0.8125(11) 0.7418(12) 0.062(5) Uiso 1 1 d . . . . .
H10 H 0.9478(14) 0.6668(11) 0.8230(12) 0.063(5) Uiso 1 1 d . . . . .
H5 H 0.8738(13) 0.8474(11) 0.4763(12) 0.062(5) Uiso 1 1 d . . . . .
H6 H 0.8691(15) 0.5091(13) 0.4562(13) 0.076(6) Uiso 1 1 d . . . . .

loop_
_atom_site_aniso_label
_atom_site_aniso_U_11
_atom_site_aniso_U_22
_atom_site_aniso_U_33
_atom_site_aniso_U_23
_atom_site_aniso_U_13
_atom_site_aniso_U_12
O2 0.0375(4) 0.0279(4) 0.0286(3) 0.0057(3) 0.0093(3) 0.0069(3)
O1 0.0358(4) 0.0296(4) 0.0266(3) 0.0028(3) 0.0027(3) 0.0073(3)
O5 0.0395(4) 0.0314(4) 0.0322(4) -0.0065(3) 0.0091(3) -0.0043(3)
O4 0.0291(4) 0.0438(5) 0.0326(4) -0.0056(3) 0.0096(3) 0.0005(3)
O3 0.0331(4) 0.0512(5) 0.0343(4) 0.0004(4) 0.0115(3) -0.0090(4)
O6 0.0421(4) 0.0342(4) 0.0295(4) -0.0048(3) 0.0050(3) -0.0120(3)
N4 0.0251(4) 0.0311(4) 0.0256(4) -0.0001(3) 0.0060(3) -0.0032(3)
N1 0.0332(4) 0.0242(4) 0.0243(4) -0.0007(3) 0.0061(3) 0.0013(3)
N3 0.0322(4) 0.0311(4) 0.0261(4) -0.0024(3) 0.0087(3) -0.0036(3)
N6 0.0327(4) 0.0286(4) 0.0301(4) 0.0017(3) 0.0060(3) 0.0042(3)
N7 0.0370(4) 0.0230(4) 0.0272(4) -0.0010(3) 0.0080(3) 0.0009(3)
N2 0.0260(4) 0.0354(5) 0.0253(4) -0.0006(3) 0.0069(3) -0.0037(3)
N5 0.0244(4) 0.0430(5) 0.0298(4) -0.0003(4) 0.0070(3) 0.0014(4)
N8 0.0450(5) 0.0326(5) 0.0287(4) -0.0007(4) 0.0094(4) -0.0077(4)
C31 0.0251(4) 0.0249(5) 0.0302(5) 0.0006(4) 0.0051(4) 0.0023(4)
C14 0.0301(5) 0.0218(4) 0.0285(5) -0.0029(3) 0.0062(4) -0.0023(4)
C2 0.0211(4) 0.0255(4) 0.0256(4) -0.0009(3) 0.0044(3) -0.0020(3)
C4 0.0266(4) 0.0258(5) 0.0280(5) -0.0021(4) 0.0044(4) 0.0029(4)
C6 0.0242(4) 0.0234(4) 0.0268(4) 0.0020(3) 0.0046(3) -0.0005(3)
C1 0.0225(4) 0.0276(5) 0.0278(4) -0.0014(4) 0.0047(3) -0.0012(3)
C3 0.0244(4) 0.0238(4) 0.0261(4) 0.0004(3) 0.0018(3) -0.0004(3)
C7 0.0241(4) 0.0248(4) 0.0284(4) -0.0011(4) 0.0062(3) 0.0011(3)
C5 0.0240(4) 0.0255(5) 0.0260(4) -0.0019(3) 0.0049(3) -0.0011(3)
C19 0.0291(5) 0.0233(4) 0.0316(5) -0.0041(4) 0.0080(4) -0.0009(4)
C17 0.0342(5) 0.0231(4) 0.0285(5) -0.0020(4) 0.0064(4) -0.0025(4)
C29 0.0241(4) 0.0273(5) 0.0308(5) -0.0031(4) 0.0049(4) 0.0013(4)
C34 0.0300(5) 0.0239(5) 0.0324(5) 0.0023(4) 0.0065(4) 0.0028(4)
C8 0.0265(4) 0.0294(5) 0.0287(5) -0.0026(4) 0.0072(4) 0.0008(4)
C32 0.0265(4) 0.0280(5) 0.0296(5) -0.0023(4) 0.0029(4) -0.0018(4)
C16 0.0310(5) 0.0281(5) 0.0315(5) -0.0017(4) 0.0091(4) -0.0056(4)
C28 0.0226(4) 0.0326(5) 0.0298(5) -0.0009(4) 0.0058(4) -0.0015(4)
C23 0.0283(5) 0.0387(6) 0.0223(4) 0.0037(4) 0.0037(4) -0.0019(4)
C30 0.0290(5) 0.0235(5) 0.0338(5) -0.0011(4) 0.0068(4) -0.0005(4)
C33 0.0295(5) 0.0317(5) 0.0331(5) -0.0010(4) 0.0062(4) -0.0077(4)
C11 0.0423(5) 0.0281(5) 0.0271(4) -0.0008(4) 0.0125(4) 0.0042(4)
C24 0.0274(4) 0.0341(5) 0.0246(4) -0.0015(4) 0.0048(4) -0.0028(4)
C13 0.0321(5) 0.0213(4) 0.0300(5) -0.0023(3) 0.0052(4) -0.0011(4)
C15 0.0289(5) 0.0307(5) 0.0310(5) -0.0019(4) 0.0050(4) -0.0045(4)
C9 0.0360(5) 0.0388(6) 0.0278(5) -0.0028(4) 0.0119(4) -0.0050(4)
C27 0.0249(4) 0.0377(6) 0.0332(5) 0.0007(4) 0.0070(4) -0.0040(4)
C18 0.0286(5) 0.0278(5) 0.0308(5) -0.0030(4) 0.0042(4) -0.0004(4)
C20 0.0368(5) 0.0272(5) 0.0295(5) -0.0006(4) 0.0056(4) -0.0035(4)
C10 0.0430(6) 0.0295(5) 0.0235(4) 0.0018(4) 0.0091(4) -0.0023(4)
C25 0.0292(5) 0.0483(6) 0.0271(5) -0.0051(4) 0.0089(4) 0.0007(4)
C36 0.0381(5) 0.0331(5) 0.0233(4) -0.0017(4) 0.0029(4) 0.0031(4)
C12 0.0459(6) 0.0244(5) 0.0274(5) -0.0026(4) 0.0087(4) 0.0007(4)
C35 0.0392(5) 0.0324(5) 0.0290(5) 0.0046(4) 0.0063(4) 0.0074(4)
C26 0.0255(5) 0.0558(7) 0.0304(5) 0.0004(5) 0.0101(4) 0.0003(5)
C22 0.0402(6) 0.0422(6) 0.0293(5) 0.0003(4) 0.0134(4) -0.0116(5)
C21 0.0538(7) 0.0352(6) 0.0286(5) 0.0025(4) 0.0108(5) -0.0078(5)

loop_
_atom_type_symbol
_atom_type_description
_atom_type_scat_dispersion_real
_atom_type_scat_dispersion_imag
_atom_type_scat_source
C C 0.0137 0.0067 'International Tables Vol C Tables 4.2.6.8 and 6.1.1.4'
H H 0.0000 0.0000 'International Tables Vol C Tables 4.2.6.8 and 6.1.1.4'
N N 0.0241 0.0134 'International Tables Vol C Tables 4.2.6.8 and 6.1.1.4'
O O 0.0389 0.0241 'International Tables Vol C Tables 4.2.6.8 and 6.1.1.4'

loop_
_geom_angle_atom_site_label_1
_geom_angle_atom_site_label_2
_geom_angle_atom_site_label_3
_geom_angle
_geom_angle_site_symmetry_1
_geom_angle_site_symmetry_3
_geom_angle_publ_flag
C1 N4 C24 118.64(9) . . ?
C10 N1 C11 110.08(9) . . ?
C10 N1 C36 110.18(8) . . ?
C11 N1 C36 110.36(8) . . ?
C8 N3 C9 118.62(10) . . ?
C34 N6 C35 117.88(10) . . ?
C13 N7 C12 117.17(9) . . ?
C22 N2 C25 109.44(9) . . ?
C22 N2 C23 110.13(8) . . ?
C25 N2 C23 110.54(8) . . ?
C27 N5 C26 117.79(10) . . ?
C20 N8 C21 117.48(10) . . ?
C30 C31 C32 119.67(10) . . ?
C30 C31 C34 119.00(9) . . ?
C32 C31 C34 121.32(9) . . ?
C15 C14 C19 119.77(10) . . ?
C15 C14 C13 118.97(9) . . ?
C19 C14 C13 121.26(10) . . ?
C7 C2 C3 119.88(9) . . ?
C7 C2 C1 118.88(9) . . ?
C3 C2 C1 121.24(9) . . ?
C3 C4 C5 121.09(9) . . ?
O2 C6 C7 118.77(9) . . ?
O2 C6 C5 121.90(9) . . ?
C7 C6 C5 119.33(9) . . ?
N4 C1 C2 121.77(9) . . ?
O1 C3 C4 119.20(9) . . ?
O1 C3 C2 121.74(9) . . ?
C4 C3 C2 119.06(9) . . ?
C6 C7 C2 120.97(9) . . ?
C4 C5 C6 119.63(9) . . ?
C4 C5 C8 119.51(9) . . ?
C6 C5 C8 120.86(9) . . ?
O4 C19 C18 119.89(9) . . ?
O4 C19 C14 121.30(9) . . ?
C18 C19 C14 118.81(10) . . ?
C18 C17 C16 119.73(10) . . ?
C18 C17 C20 118.91(9) . . ?
C16 C17 C20 121.35(10) . . ?
O5 C29 C30 119.20(10) . . ?
O5 C29 C28 121.62(10) . . ?
C30 C29 C28 119.17(9) . . ?
N6 C34 C31 121.57(10) . . ?
N3 C8 C5 122.45(10) . . ?
O6 C32 C33 119.21(10) . . ?
O6 C32 C31 121.60(10) . . ?
C33 C32 C31 119.18(9) . . ?
O3 C16 C15 119.28(9) . . ?
O3 C16 C17 121.73(10) . . ?
C15 C16 C17 118.98(10) . . ?
C33 C28 C29 119.75(10) . . ?
C33 C28 C27 118.87(10) . . ?
C29 C28 C27 121.36(9) . . ?
N2 C23 C24 114.28(8) . . ?
C29 C30 C31 121.09(10) . . ?
C32 C33 C28 121.09(10) . . ?
N1 C11 C12 114.71(9) . . ?
N4 C24 C23 111.20(8) . . ?
N7 C13 C14 121.72(9) . . ?
C16 C15 C14 121.26(9) . . ?
N3 C9 C10 111.10(9) . . ?
N5 C27 C28 122.45(10) . . ?
C19 C18 C17 121.28(9) . . ?
N8 C20 C17 122.12(10) . . ?
N1 C10 C9 113.72(9) . . ?
N2 C25 C26 113.87(9) . . ?
N1 C36 C35 114.13(8) . . ?
N7 C12 C11 111.67(9) . . ?
N6 C35 C36 111.18(9) . . ?
N5 C26 C25 111.65(9) . . ?
N2 C22 C21 115.03(9) . . ?
N8 C21 C22 111.30(10) . . ?

loop_
_geom_bond_atom_site_label_1
_geom_bond_atom_site_label_2
_geom_bond_distance
_geom_bond_site_symmetry_2
_geom_bond_publ_flag
O2 C6 1.3589(12) . ?
O1 C3 1.3642(12) . ?
O5 C29 1.3622(12) . ?
O4 C19 1.3598(13) . ?
O3 C16 1.3670(13) . ?
O6 C32 1.3646(12) . ?
N4 C1 1.2771(13) . ?
N4 C24 1.4523(13) . ?
N1 C10 1.4685(14) . ?
N1 C11 1.4686(13) . ?
N1 C36 1.4730(13) . ?
N3 C8 1.2804(14) . ?
N3 C9 1.4556(13) . ?
N6 C34 1.2801(14) . ?
N6 C35 1.4594(14) . ?
N7 C13 1.2775(14) . ?
N7 C12 1.4637(14) . ?
N2 C22 1.4679(15) . ?
N2 C25 1.4709(14) . ?
N2 C23 1.4721(13) . ?
N5 C27 1.2766(14) . ?
N5 C26 1.4570(15) . ?
N8 C20 1.2779(15) . ?
N8 C21 1.4624(14) . ?
C31 C30 1.4016(14) . ?
C31 C32 1.4137(14) . ?
C31 C34 1.4618(15) . ?
C14 C15 1.3970(15) . ?
C14 C19 1.4168(14) . ?
C14 C13 1.4638(14) . ?
C2 C7 1.3977(13) . ?
C2 C3 1.4175(14) . ?
C2 C1 1.4592(14) . ?
C4 C3 1.3827(14) . ?
C4 C5 1.4058(14) . ?
C6 C7 1.3867(14) . ?
C6 C5 1.4110(14) . ?
C5 C8 1.4564(14) . ?
C19 C18 1.3860(15) . ?
C17 C18 1.3985(15) . ?
C17 C16 1.4142(14) . ?
C17 C20 1.4621(15) . ?
C29 C30 1.3855(15) . ?
C29 C28 1.4117(15) . ?
C32 C33 1.3846(15) . ?
C16 C15 1.3850(15) . ?
C28 C33 1.4012(15) . ?
C28 C27 1.4567(15) . ?
C23 C24 1.5224(15) . ?
C11 C12 1.5250(16) . ?
C9 C10 1.5281(15) . ?
C25 C26 1.5252(15) . ?
C36 C35 1.5249(15) . ?
C22 C21 1.5241(18) . ?
